data_7702118
loop_
_publ_author_name
'Thiripuranathar, Gobika'
'Chan, Antony P. Y.'
'Mandal, Dipendu'
'Man, Wing Y.'
'Argentari, Mario'
'Rosair, Georgina M.'
'Welch, Alan J.'

_publ_section_title
;
 Double deboronation and homometalation of 1,1'-bis(ortho-carborane).
;
_journal_issue 6
_journal_name_full 'Dalton transactions (Cambridge, England : 2003)'
_journal_page_first 1811
_journal_page_last 1821
_journal_paper_doi 10.1039/c6dt04457c
_journal_volume 46
_journal_year 2017
_chemical_formula_moiety 'C14 H30 B18 Co2'
_chemical_formula_sum 'C14 H30 B18 Co2'
_chemical_formula_weight 510.82
_space_group_crystal_system monoclinic
_space_group_IT_number 14
_space_group_name_Hall '-P 2ybc'
_space_group_name_H-M_alt 'P 1 21/c 1'
_atom_sites_solution_hydrogens mixed
_audit_creation_date 2016-10-14
_audit_creation_method
;
Olex2 1.2
(compiled 2016.09.09 svn.r3337 for OlexSys, GUI svn.r5227)
;
_audit_update_record
;
2016-11-11 deposited with the CCDC.
2016-12-19 downloaded from the CCDC.
;
_cell_angle_alpha 90
_cell_angle_beta 96.906(4)
_cell_angle_gamma 90
_cell_formula_units_Z 4
_cell_length_a 7.5433(8)
_cell_length_b 14.3480(12)
_cell_length_c 21.5040(17)
_cell_measurement_reflns_used 8310
_cell_measurement_temperature 100(2)
_cell_measurement_theta_max 26.997
_cell_measurement_theta_min 2.719
_cell_volume 2310.5(4)
_computing_cell_refinement 'SAINT v7.68A (Bruker, 2009)'
_computing_data_reduction 'SAINT v7.68A (Bruker, 2009)'
_computing_molecular_graphics 'Olex2 (Dolomanov et al., 2009)'
_computing_publication_material 'Olex2 (Dolomanov et al., 2009)'
_computing_structure_refinement 'XL (Sheldrick, 2008)'
_diffrn_ambient_temperature 100.15
_diffrn_measured_fraction_theta_full 0.999
_diffrn_measured_fraction_theta_max 0.996
_diffrn_measurement_device_type 'Bruker APEX-II CCD'
_diffrn_measurement_method '\f and \w scans'
_diffrn_radiation_monochromator graphite
_diffrn_radiation_type MoK\a
_diffrn_radiation_wavelength 0.71073
_diffrn_reflns_av_R_equivalents 0.0540
_diffrn_reflns_av_unetI/netI 0.0491
_diffrn_reflns_Laue_measured_fraction_full 0.999
_diffrn_reflns_Laue_measured_fraction_max 0.996
_diffrn_reflns_limit_h_max 9
_diffrn_reflns_limit_h_min -9
_diffrn_reflns_limit_k_max 18
_diffrn_reflns_limit_k_min 0
_diffrn_reflns_limit_l_max 27
_diffrn_reflns_limit_l_min 0
_diffrn_reflns_number 35422
_diffrn_reflns_point_group_measured_fraction_full 0.999
_diffrn_reflns_point_group_measured_fraction_max 0.996
_diffrn_reflns_theta_full 26.000
_diffrn_reflns_theta_max 27.082
_diffrn_reflns_theta_min 1.710
_diffrn_standards_number 0
_exptl_absorpt_coefficient_mu 1.440
_exptl_absorpt_correction_T_max 1
_exptl_absorpt_correction_T_min 0.629
_exptl_absorpt_correction_type multi-scan
_exptl_absorpt_process_details
;
 TWINABS-2008/4 (Bruker,2010) was used for absorption correction.
 
For component 1:
 wR2(int) was 0.0737 before and 0.0592 after correction.
 The Ratio of minimum to maximum transmission is 0.84.
 The \l/2 correction factor is Not present

Final HKLF 4 output contains 35325 reflections, Rint = 0.0592
 (10623 with I > 3sig(I), Rint = 0.0393)
;
_exptl_crystal_colour orange
_exptl_crystal_colour_primary orange
_exptl_crystal_density_diffrn 1.468
_exptl_crystal_description plate
_exptl_crystal_F_000 1032
_exptl_crystal_size_max 0.32
_exptl_crystal_size_mid 0.18
_exptl_crystal_size_min 0.06
_refine_diff_density_max 0.398
_refine_diff_density_min -0.452
_refine_diff_density_rms 0.073
_refine_ls_extinction_method none
_refine_ls_goodness_of_fit_ref 1.046
_refine_ls_hydrogen_treatment mixed
_refine_ls_matrix_type full
_refine_ls_number_parameters 368
_refine_ls_number_reflns 5094
_refine_ls_number_restraints 0
_refine_ls_restrained_S_all 1.046
_refine_ls_R_factor_all 0.0501
_refine_ls_R_factor_gt 0.0371
_refine_ls_shift/su_max 0.001
_refine_ls_shift/su_mean 0.000
_refine_ls_structure_factor_coef Fsqd
_refine_ls_weighting_details 'w=1/[\s^2^(Fo^2^)+(0.0330P)^2^+1.3943P] where P=(Fo^2^+2Fc^2^)/3'
_refine_ls_weighting_scheme calc
_refine_ls_wR_factor_gt 0.0748
_refine_ls_wR_factor_ref 0.0784
_reflns_Friedel_coverage 0.000
_reflns_number_gt 4403
_reflns_number_total 5094
_reflns_threshold_expression 'I > 2\s(I)'
_cod_data_source_file c6dt04457c2.cif
_cod_data_source_block 4987t
_cod_database_code 7702118
_shelxl_version_number 2013-4
_shelx_space_group_comment
;
The symmetry employed for this shelxl refinement is uniquely defined
by the following loop, which should always be used as a source of
symmetry information in preference to the above space-group names.
They are only intended as comments.
;
_shelx_estimated_absorpt_t_max 0.919
_shelx_estimated_absorpt_t_min 0.656
_olex2_refinement_description
;
1. Twinned data refinement
 Scales: 0.8267(7) 0.1733(7)
2. Fixed Uiso
 At 1.2 times of:
  All B(H) groups, All C(H) groups, All C(H,H) groups
3.a Ternary CH refined with riding coordinates:
 C25'(H25'), C31(H31), C32(H32), C33(H33), C34(H34), C35(H35), C21'(H21'),
 C22'(H22'), C23'(H23'), C24'(H24')
;
_olex2_submission_special_instructions 'No special instructions were received'

loop_
_space_group_symop_operation_xyz
'x, y, z'
'-x, y+1/2, -z+1/2'
'-x, -y, -z'
'x, -y-1/2, z-1/2'

loop_
_atom_site_label
_atom_site_type_symbol
_atom_site_fract_x
_atom_site_fract_y
_atom_site_fract_z
_atom_site_U_iso_or_equiv
_atom_site_adp_type
_atom_site_occupancy
_atom_site_site_symmetry_order
_atom_site_calc_flag
_atom_site_refinement_flags_posn
C1 C 0.3259(4) 0.88810(19) 0.32781(12) 0.0121(6) Uani 1 1 d .
C2 C 0.1100(4) 0.8821(2) 0.33087(12) 0.0138(6) Uani 1 1 d .
H2 H 0.030(4) 0.902(2) 0.2927(13) 0.017 Uiso 1 1 d R
Co3 Co 0.21405(5) 0.99694(2) 0.37899(2) 0.01270(9) Uani 1 1 d .
B4 B 0.4296(5) 0.9079(2) 0.40343(14) 0.0150(7) Uani 1 1 d .
C25' C 0.1851(4) 1.0840(2) 0.07489(13) 0.0233(7) Uani 1 1 d .
H25' H 0.1985 1.1515 0.0862 0.028 Uiso 1 1 calc R
H4 H 0.553(5) 0.939(2) 0.4125(14) 0.028 Uiso 1 1 d R
B5 B 0.4291(5) 0.7944(2) 0.36830(14) 0.0148(7) Uani 1 1 d .
H5 H 0.541(4) 0.768(2) 0.3553(14) 0.018 Uiso 1 1 d R
B6 B 0.2224(5) 0.7782(2) 0.32121(14) 0.0134(6) Uani 1 1 d .
H6 H 0.202(4) 0.7431(19) 0.2767(14) 0.016 Uiso 1 1 d R
B7 B 0.0484(5) 0.8938(2) 0.40626(14) 0.0161(7) Uani 1 1 d .
H7 H -0.080(4) 0.918(2) 0.4137(14) 0.019 Uiso 1 1 d R
B8 B 0.2582(5) 0.9069(2) 0.45581(14) 0.0168(7) Uani 1 1 d .
H8 H 0.275(4) 0.936(2) 0.5028(13) 0.020 Uiso 1 1 d R
B9 B 0.3855(5) 0.8055(2) 0.44661(15) 0.0180(7) Uani 1 1 d .
H9 H 0.482(4) 0.780(2) 0.4836(14) 0.022 Uiso 1 1 d R
B10 B 0.2568(5) 0.7275(2) 0.39568(15) 0.0168(7) Uani 1 1 d .
H10 H 0.277(4) 0.652(2) 0.4010(13) 0.020 Uiso 1 1 d R
B11 B 0.0517(5) 0.7835(2) 0.36919(15) 0.0155(7) Uani 1 1 d .
H11 H -0.071(4) 0.748(2) 0.3515(14) 0.019 Uiso 1 1 d R
B12 B 0.1494(5) 0.7970(2) 0.44803(15) 0.0180(7) Uani 1 1 d .
H12 H 0.091(4) 0.767(2) 0.4863(14) 0.022 Uiso 1 1 d R
C31 C 0.3389(5) 1.1246(2) 0.39700(15) 0.0234(7) Uani 1 1 d .
H31 H 0.4705 1.1352 0.4062 0.028 Uiso 1 1 calc R
C32 C 0.2216(5) 1.1053(2) 0.44115(14) 0.0288(8) Uani 1 1 d .
H32 H 0.2550 1.1008 0.4875 0.035 Uiso 1 1 calc R
C33 C 0.0486(5) 1.0959(2) 0.40943(17) 0.0328(9) Uani 1 1 d .
H33 H -0.0626 1.0837 0.4292 0.039 Uiso 1 1 calc R
C34 C 0.0584(5) 1.1106(2) 0.34497(15) 0.0265(7) Uani 1 1 d .
H34 H -0.0440 1.1090 0.3108 0.032 Uiso 1 1 calc R
C35 C 0.2376(5) 1.12999(19) 0.33775(13) 0.0211(7) Uani 1 1 d .
H35 H 0.2856 1.1427 0.2972 0.025 Uiso 1 1 calc R
C1' C 0.4920(4) 1.0417(2) 0.18575(12) 0.0151(6) Uani 1 1 d .
H1' H 0.496(4) 1.108(2) 0.1775(13) 0.018 Uiso 1 1 d R
Co2' Co 0.31281(5) 0.97416(3) 0.12434(2) 0.01233(10) Uani 1 1 d .
B3' B 0.3104(4) 0.9982(2) 0.21668(13) 0.0126(6) Uani 1 1 d .
H3' H 0.203(4) 1.039(2) 0.2288(13) 0.015 Uiso 1 1 d R
B4' B 0.5240(4) 1.0136(2) 0.26271(13) 0.0134(6) Uani 1 1 d .
H4' H 0.537(4) 1.065(2) 0.2951(13) 0.016 Uiso 1 1 d R
B5' B 0.6906(4) 0.9909(2) 0.21456(14) 0.0155(7) Uani 1 1 d .
H5' H 0.806(4) 1.032(2) 0.2204(13) 0.019 Uiso 1 1 d R
B6' B 0.5843(5) 0.9610(2) 0.13847(14) 0.0158(7) Uani 1 1 d .
H6' H 0.654(4) 0.984(2) 0.0992(13) 0.019 Uiso 1 1 d R
B7' B 0.2912(5) 0.8772(2) 0.19356(14) 0.0133(6) Uani 1 1 d .
H7' H 0.180(4) 0.841(2) 0.1972(13) 0.016 Uiso 1 1 d R
C8' C 0.4044(4) 0.91292(19) 0.26643(12) 0.0113(6) Uani 1 1 d .
B9' B 0.6350(5) 0.9051(2) 0.26742(14) 0.0144(7) Uani 1 1 d .
H9' H 0.711(4) 0.889(2) 0.3104(14) 0.017 Uiso 1 1 d R
B10' B 0.6743(5) 0.8732(2) 0.19093(14) 0.0157(7) Uani 1 1 d .
H10' H 0.786(4) 0.834(2) 0.1840(13) 0.019 Uiso 1 1 d R
B11' B 0.4629(5) 0.8549(2) 0.14538(14) 0.0155(7) Uani 1 1 d .
H11' H 0.451(4) 0.798(2) 0.1102(13) 0.019 Uiso 1 1 d R
B12' B 0.4935(5) 0.8224(2) 0.22499(14) 0.0144(6) Uani 1 1 d .
H12' H 0.492(4) 0.754(2) 0.2405(13) 0.017 Uiso 1 1 d R
C21' C 0.0598(4) 1.0229(3) 0.09528(13) 0.0273(8) Uani 1 1 d .
H21' H -0.0333 1.0390 0.1229 0.033 Uiso 1 1 calc R
C22' C 0.0877(5) 0.9335(2) 0.06907(13) 0.0285(8) Uani 1 1 d .
H22' H 0.0165 0.8759 0.0746 0.034 Uiso 1 1 calc R
C23' C 0.2324(5) 0.9412(2) 0.03285(12) 0.0238(7) Uani 1 1 d .
H23' H 0.2817 0.8899 0.0085 0.029 Uiso 1 1 calc R
C24' C 0.2924(4) 1.0339(2) 0.03647(12) 0.0200(7) Uani 1 1 d .
H24' H 0.3933 1.0600 0.0157 0.024 Uiso 1 1 calc R

loop_
_atom_site_aniso_label
_atom_site_aniso_U_11
_atom_site_aniso_U_22
_atom_site_aniso_U_33
_atom_site_aniso_U_23
_atom_site_aniso_U_13
_atom_site_aniso_U_12
C1 0.0074(14) 0.0163(14) 0.0120(13) 0.0005(10) -0.0010(11) -0.0020(11)
C2 0.0126(15) 0.0170(15) 0.0115(13) 0.0005(11) 0.0012(11) -0.0011(12)
Co3 0.01436(19) 0.01335(19) 0.01054(17) -0.00047(15) 0.00207(14) -0.00128(16)
B4 0.0130(18) 0.0199(17) 0.0121(14) 0.0027(12) 0.0013(13) -0.0018(14)
C25' 0.0256(19) 0.0261(18) 0.0154(14) 0.0019(12) -0.0092(13) 0.0129(14)
B5 0.0139(17) 0.0153(17) 0.0144(15) 0.0028(12) -0.0011(13) 0.0015(13)
B6 0.0165(17) 0.0127(16) 0.0104(14) 0.0020(11) -0.0010(12) -0.0025(13)
B7 0.0159(19) 0.0196(17) 0.0140(15) -0.0004(12) 0.0063(14) -0.0017(15)
B8 0.0212(19) 0.0189(17) 0.0099(14) 0.0034(12) 0.0004(13) -0.0024(15)
B9 0.0206(19) 0.0202(18) 0.0128(15) 0.0038(12) 0.0001(14) 0.0013(15)
B10 0.0175(18) 0.0167(17) 0.0160(16) 0.0035(12) 0.0009(13) -0.0005(14)
B11 0.0136(17) 0.0173(17) 0.0158(15) 0.0009(12) 0.0027(13) -0.0038(14)
B12 0.023(2) 0.0190(18) 0.0127(15) 0.0014(13) 0.0030(13) -0.0017(14)
C31 0.0239(18) 0.0131(15) 0.0321(17) -0.0049(12) -0.0008(14) -0.0038(13)
C32 0.054(3) 0.0169(16) 0.0160(14) -0.0061(12) 0.0072(16) -0.0018(17)
C33 0.035(2) 0.0157(16) 0.053(2) -0.0036(15) 0.0270(19) 0.0008(16)
C34 0.028(2) 0.0126(15) 0.0352(18) -0.0049(13) -0.0104(15) 0.0043(14)
C35 0.036(2) 0.0096(14) 0.0193(15) 0.0008(11) 0.0096(14) 0.0001(13)
C1' 0.0173(16) 0.0166(15) 0.0115(12) 0.0006(10) 0.0015(11) -0.0012(13)
Co2' 0.01176(19) 0.0167(2) 0.00809(16) 0.00001(14) -0.00058(14) 0.00151(16)
B3' 0.0124(16) 0.0161(16) 0.0089(12) 0.0003(11) -0.0001(11) 0.0015(14)
B4' 0.0124(15) 0.0154(16) 0.0120(13) 0.0014(11) 0.0002(12) -0.0020(13)
B5' 0.0119(16) 0.0220(17) 0.0123(14) 0.0002(12) 0.0005(12) -0.0005(14)
B6' 0.0150(17) 0.0191(17) 0.0141(14) -0.0030(12) 0.0047(12) -0.0002(14)
B7' 0.0122(17) 0.0153(16) 0.0122(14) 0.0006(11) 0.0005(13) -0.0004(14)
C8' 0.0082(14) 0.0136(14) 0.0117(12) 0.0004(10) -0.0006(10) 0.0005(11)
B9' 0.0103(17) 0.0193(17) 0.0132(15) 0.0015(12) 0.0003(12) 0.0005(13)
B10' 0.0096(17) 0.0218(18) 0.0155(15) 0.0013(12) 0.0010(13) 0.0004(14)
B11' 0.0172(18) 0.0165(17) 0.0131(14) 0.0015(12) 0.0027(13) 0.0044(14)
B12' 0.0134(17) 0.0171(17) 0.0130(14) -0.0008(12) 0.0030(12) 0.0024(14)
C21' 0.0138(15) 0.053(2) 0.0135(13) 0.0055(14) -0.0040(12) 0.0128(15)
C22' 0.0226(19) 0.041(2) 0.0173(15) 0.0090(13) -0.0143(13) -0.0113(16)
C23' 0.034(2) 0.0262(17) 0.0082(13) -0.0023(11) -0.0088(13) 0.0057(15)
C24' 0.0203(17) 0.0305(17) 0.0087(12) 0.0070(11) -0.0002(11) 0.0054(14)

loop_
_atom_type_symbol
_atom_type_description
_atom_type_scat_dispersion_real
_atom_type_scat_dispersion_imag
_atom_type_scat_source
C C 0.0033 0.0016 'International Tables Vol C Tables 4.2.6.8 and 6.1.1.4'
H H 0.0000 0.0000 'International Tables Vol C Tables 4.2.6.8 and 6.1.1.4'
B B 0.0013 0.0007 'International Tables Vol C Tables 4.2.6.8 and 6.1.1.4'
Co Co 0.3494 0.9721 'International Tables Vol C Tables 4.2.6.8 and 6.1.1.4'

loop_
_geom_angle_atom_site_label_1
_geom_angle_atom_site_label_2
_geom_angle_atom_site_label_3
_geom_angle
C2 C1 Co3 64.09(14)
C2 C1 B4 107.9(2)
C2 C1 B5 109.1(2)
C2 C1 B6 61.47(18)
B4 C1 Co3 64.01(14)
B4 C1 B6 111.5(2)
B5 C1 Co3 119.20(17)
B5 C1 B4 62.17(17)
B5 C1 B6 60.88(18)
B6 C1 Co3 119.79(18)
C8' C1 C2 121.9(2)
C8' C1 Co3 118.95(18)
C8' C1 B4 125.6(2)
C8' C1 B5 114.3(2)
C8' C1 B6 110.4(2)
C1 C2 Co3 69.91(15)
C1 C2 B6 62.59(18)
C1 C2 B7 114.1(2)
C1 C2 B11 112.0(2)
B6 C2 Co3 125.89(19)
B6 C2 B7 112.4(2)
B7 C2 Co3 65.36(15)
B11 C2 Co3 121.56(18)
B11 C2 B6 60.57(18)
B11 C2 B7 61.53(18)
C2 Co3 C1 46.01(10)
C2 Co3 B4 82.78(12)
C2 Co3 B7 50.22(12)
C2 Co3 B8 85.25(12)
C2 Co3 C31 160.24(12)
C2 Co3 C34 106.60(12)
C2 Co3 C35 123.94(11)
B4 Co3 C1 48.63(11)
B4 Co3 B8 51.48(13)
B4 Co3 C34 162.71(14)
B4 Co3 C35 123.70(14)
B7 Co3 C1 85.00(12)
B7 Co3 B4 88.26(13)
B7 Co3 B8 51.54(14)
B7 Co3 C31 148.81(13)
B7 Co3 C34 108.95(15)
B7 Co3 C35 147.87(14)
B8 Co3 C1 85.43(12)
B8 Co3 C35 150.74(12)
C31 Co3 C1 122.80(12)
C31 Co3 B4 99.86(14)
C31 Co3 B8 111.85(13)
C31 Co3 C34 66.40(13)
C31 Co3 C35 39.16(12)
C32 Co3 C1 155.21(14)
C32 Co3 C2 156.75(14)
C32 Co3 B4 109.95(14)
C32 Co3 B7 109.21(14)
C32 Co3 B8 87.95(13)
C32 Co3 C31 39.72(13)
C32 Co3 C33 40.12(15)
C32 Co3 C34 66.80(13)
C32 Co3 C35 65.92(12)
C33 Co3 C1 164.23(13)
C33 Co3 C2 120.46(14)
C33 Co3 B4 146.16(14)
C33 Co3 B7 89.60(13)
C33 Co3 B8 102.76(14)
C33 Co3 C31 66.98(14)
C33 Co3 C34 39.90(14)
C33 Co3 C35 66.10(13)
C34 Co3 C1 128.97(11)
C34 Co3 B8 141.97(14)
C34 Co3 C35 39.02(13)
C35 Co3 C1 112.55(11)
C1 B4 Co3 67.37(15)
C1 B4 B5 58.72(17)
C1 B4 B8 107.8(2)
C1 B4 B9 105.1(2)
B5 B4 Co3 119.2(2)
B5 B4 B8 106.8(2)
B8 B4 Co3 64.45(15)
B9 B4 Co3 116.5(2)
B9 B4 B5 58.86(18)
B9 B4 B8 58.72(18)
C21' C25' Co2' 69.62(17)
C21' C25' C24' 108.6(3)
C24' C25' Co2' 69.57(16)
C1 B5 B4 59.10(17)
C1 B5 B6 60.22(17)
C1 B5 B9 106.6(2)
C1 B5 B10 106.5(2)
B6 B5 B4 108.5(2)
B6 B5 B10 59.20(18)
B9 B5 B4 60.45(18)
B9 B5 B6 107.8(2)
B9 B5 B10 60.18(19)
B10 B5 B4 108.4(2)
C1 B6 B5 58.90(17)
C2 B6 C1 55.94(16)
C2 B6 B5 103.1(2)
C2 B6 B10 105.5(2)
C2 B6 B11 59.19(18)
B10 B6 C1 106.5(2)
B10 B6 B5 60.48(19)
B11 B6 C1 105.4(2)
B11 B6 B5 108.5(2)
B11 B6 B10 61.02(19)
C2 B7 Co3 64.42(15)
C2 B7 B8 104.2(2)
C2 B7 B11 58.50(17)
C2 B7 B12 104.4(2)
B8 B7 Co3 64.96(15)
B11 B7 Co3 118.0(2)
B11 B7 B8 107.4(2)
B11 B7 B12 60.04(19)
B12 B7 Co3 117.8(2)
B12 B7 B8 59.41(19)
B4 B8 Co3 64.07(14)
B7 B8 Co3 63.50(14)
B7 B8 B4 105.9(2)
B9 B8 Co3 117.19(19)
B9 B8 B4 59.96(19)
B9 B8 B7 107.3(2)
B9 B8 B12 60.65(19)
B12 B8 Co3 116.48(19)
B12 B8 B4 107.7(2)
B12 B8 B7 59.37(19)
B5 B9 B4 60.69(18)
B5 B9 B8 110.4(2)
B5 B9 B10 60.22(19)
B5 B9 B12 108.1(2)
B8 B9 B4 61.32(19)
B8 B9 B10 108.9(2)
B8 B9 B12 59.9(2)
B10 B9 B4 108.7(2)
B10 B9 B12 59.6(2)
B12 B9 B4 108.2(2)
B5 B10 B11 107.1(2)
B6 B10 B5 60.32(18)
B6 B10 B9 108.3(2)
B6 B10 B11 59.38(19)
B6 B10 B12 108.6(2)
B9 B10 B5 59.60(18)
B9 B10 B11 107.7(2)
B12 B10 B5 108.4(2)
B12 B10 B9 60.67(19)
B12 B10 B11 60.12(19)
C2 B11 B6 60.24(17)
C2 B11 B7 59.97(17)
C2 B11 B10 105.2(2)
C2 B11 B12 105.5(2)
B6 B11 B7 110.8(2)
B6 B11 B10 59.60(18)
B6 B11 B12 108.6(2)
B7 B11 B10 108.6(2)
B7 B11 B12 60.01(18)
B10 B11 B12 59.84(19)
B7 B12 B8 61.21(19)
B7 B12 B9 107.8(2)
B7 B12 B11 59.95(18)
B8 B12 B9 59.4(2)
B10 B12 B7 108.7(2)
B10 B12 B8 108.5(2)
B10 B12 B9 59.68(19)
B10 B12 B11 60.03(19)
B11 B12 B8 108.7(2)
B11 B12 B9 106.9(2)
C32 C31 Co3 69.09(18)
C32 C31 C35 107.8(3)
C35 C31 Co3 72.22(17)
C31 C32 Co3 71.19(17)
C31 C32 C33 108.4(3)
C33 C32 Co3 70.02(18)
C32 C33 Co3 69.87(19)
C32 C33 C34 107.9(3)
C34 C33 Co3 71.62(19)
C33 C34 Co3 68.48(18)
C35 C34 Co3 71.69(18)
C35 C34 C33 107.6(3)
C31 C35 Co3 68.62(17)
C31 C35 C34 108.3(3)
C34 C35 Co3 69.29(17)
B3' C1' Co2' 64.86(14)
B3' C1' B5' 114.2(2)
B3' C1' B6' 112.3(2)
B4' C1' Co2' 122.03(19)
B4' C1' B3' 63.86(17)
B4' C1' B5' 61.93(18)
B4' C1' B6' 113.1(2)
B5' C1' Co2' 121.31(19)
B5' C1' B6' 62.25(18)
B6' C1' Co2' 65.32(14)
C1' Co2' C25' 101.75(12)
C1' Co2' B6' 50.73(12)
C1' Co2' B7' 87.50(12)
C1' Co2' B11' 87.04(13)
C1' Co2' C21' 123.97(13)
C1' Co2' C22' 164.56(13)
C1' Co2' C23' 146.95(13)
C1' Co2' C24' 111.69(12)
B3' Co2' C25' 108.45(12)
B3' Co2' C1' 50.14(12)
B3' Co2' B6' 89.81(13)
B3' Co2' B7' 52.60(12)
B3' Co2' B11' 89.73(12)
B3' Co2' C21' 97.08(12)
B3' Co2' C22' 121.17(13)
B3' Co2' C23' 161.89(14)
B3' Co2' C24' 145.26(13)
B6' Co2' C25' 122.84(14)
B6' Co2' B7' 89.72(13)
B6' Co2' B11' 51.64(14)
B6' Co2' C21' 162.40(14)
B6' Co2' C23' 107.34(13)
B6' Co2' C24' 97.90(12)
B7' Co2' C25' 144.35(14)
B7' Co2' B11' 51.13(13)
B7' Co2' C24' 159.94(12)
B11' Co2' C25' 161.49(12)
C21' Co2' C25' 39.56(13)
C21' Co2' B7' 107.34(14)
C21' Co2' B11' 144.04(14)
C21' Co2' C24' 67.46(12)
C22' Co2' C25' 67.37(14)
C22' Co2' B6' 144.17(14)
C22' Co2' B7' 95.47(13)
C22' Co2' B11' 106.63(14)
C22' Co2' C21' 40.77(14)
C22' Co2' C23' 40.72(13)
C22' Co2' C24' 67.66(12)
C23' Co2' C25' 67.43(12)
C23' Co2' B7' 119.99(13)
C23' Co2' B11' 96.33(12)
C23' Co2' C21' 68.23(13)
C23' Co2' C24' 39.98(12)
C24' Co2' C25' 40.15(12)
C24' Co2' B11' 121.44(12)
C1' B3' Co2' 65.00(13)
C1' B3' B4' 57.57(16)
C1' B3' B7' 106.6(2)
C1' B3' C8' 102.2(2)
B4' B3' Co2' 116.68(19)
B4' B3' B7' 107.8(2)
B7' B3' Co2' 64.85(13)
C8' B3' Co2' 116.03(19)
C8' B3' B4' 58.05(16)
C8' B3' B7' 60.10(17)
C1' B4' B3' 58.57(16)
C1' B4' B5' 59.63(17)
C1' B4' C8' 103.5(2)
C1' B4' B9' 106.1(2)
B5' B4' B3' 108.1(2)
B5' B4' B9' 60.09(18)
C8' B4' B3' 58.66(16)
C8' B4' B5' 106.9(2)
C8' B4' B9' 60.10(17)
B9' B4' B3' 108.1(2)
C1' B5' B4' 58.44(17)
C1' B5' B6' 59.61(17)
C1' B5' B9' 105.3(2)
C1' B5' B10' 106.0(2)
B4' B5' B6' 108.1(2)
B4' B5' B9' 60.30(18)
B4' B5' B10' 108.5(2)
B9' B5' B6' 107.9(2)
B9' B5' B10' 60.14(18)
B10' B5' B6' 59.85(18)
C1' B6' Co2' 63.95(15)
C1' B6' B5' 58.14(17)
C1' B6' B10' 104.5(2)
C1' B6' B11' 105.8(2)
B5' B6' Co2' 116.5(2)
B5' B6' B11' 107.8(2)
B10' B6' Co2' 117.4(2)
B10' B6' B5' 59.48(18)
B10' B6' B11' 60.22(19)
B11' B6' Co2' 64.99(16)
B3' B7' Co2' 62.54(13)
C8' B7' Co2' 111.92(19)
C8' B7' B3' 57.55(16)
C8' B7' B11' 105.1(2)
C8' B7' B12' 59.33(17)
B11' B7' Co2' 64.81(14)
B11' B7' B3' 107.0(2)
B12' B7' Co2' 115.8(2)
B12' B7' B3' 106.5(2)
B12' B7' B11' 59.38(18)
C1 C8' B3' 121.4(2)
C1 C8' B4' 119.4(2)
C1 C8' B7' 119.6(2)
C1 C8' B9' 117.2(2)
C1 C8' B12' 118.1(2)
B3' C8' B7' 62.35(17)
B3' C8' B9' 112.9(2)
B3' C8' B12' 111.4(2)
B4' C8' B3' 63.29(18)
B4' C8' B7' 113.9(2)
B4' C8' B9' 61.52(18)
B4' C8' B12' 111.4(2)
B9' C8' B7' 111.6(2)
B9' C8' B12' 60.98(18)
B12' C8' B7' 60.59(17)
B4' B9' B10' 107.9(2)
B4' B9' B12' 108.0(2)
B5' B9' B4' 59.61(18)
B5' B9' B10' 60.02(18)
B5' B9' B12' 108.1(2)
C8' B9' B4' 58.38(17)
C8' B9' B5' 105.2(2)
C8' B9' B10' 106.5(2)
C8' B9' B12' 59.90(17)
B10' B9' B12' 60.36(18)
B5' B10' B6' 60.67(18)
B5' B10' B9' 59.83(18)
B5' B10' B11' 109.0(2)
B5' B10' B12' 107.7(2)
B6' B10' B11' 60.48(18)
B6' B10' B12' 107.5(2)
B9' B10' B6' 108.3(2)
B9' B10' B11' 108.0(2)
B9' B10' B12' 60.01(18)
B12' B10' B11' 59.23(18)
B6' B11' Co2' 63.36(15)
B7' B11' Co2' 64.06(14)
B7' B11' B6' 108.1(2)
B7' B11' B10' 108.5(2)
B10' B11' Co2' 115.3(2)
B10' B11' B6' 59.30(19)
B12' B11' Co2' 115.81(19)
B12' B11' B6' 107.3(2)
B12' B11' B7' 60.17(18)
B12' B11' B10' 60.16(18)
B7' B12' B10' 109.1(2)
C8' B12' B7' 60.08(17)
C8' B12' B9' 59.11(16)
C8' B12' B10' 105.4(2)
C8' B12' B11' 106.5(2)
B9' B12' B7' 109.6(2)
B9' B12' B10' 59.63(18)
B11' B12' B7' 60.46(18)
B11' B12' B9' 108.8(2)
B11' B12' B10' 60.61(18)
C25' C21' Co2' 70.81(17)
C25' C21' C22' 107.6(3)
C22' C21' Co2' 68.86(18)
C21' C22' Co2' 70.37(17)
C23' C22' Co2' 69.86(17)
C23' C22' C21' 107.8(3)
C22' C23' Co2' 69.42(16)
C24' C23' Co2' 70.80(16)
C24' C23' C22' 107.9(3)
C25' C24' Co2' 70.28(16)
C23' C24' C25' 108.0(3)
C23' C24' Co2' 69.22(16)

loop_
_geom_bond_atom_site_label_1
_geom_bond_atom_site_label_2
_geom_bond_distance
C1 C2 1.640(4)
C1 Co3 2.141(3)
C1 B4 1.741(4)
C1 B5 1.734(4)
C1 B6 1.758(4)
C1 C8' 1.551(4)
C2 Co3 2.051(3)
C2 B6 1.740(4)
C2 B7 1.747(4)
C2 B11 1.721(4)
Co3 B4 2.085(3)
Co3 B7 2.067(3)
Co3 B8 2.092(3)
Co3 C31 2.074(3)
Co3 C32 2.047(3)
Co3 C33 2.049(3)
Co3 C34 2.090(3)
Co3 C35 2.121(3)
B4 B5 1.794(5)
B4 B8 1.814(5)
B4 B9 1.790(4)
C25' Co2' 2.073(3)
C25' C21' 1.398(5)
C25' C24' 1.420(4)
B5 B6 1.769(5)
B5 B9 1.761(5)
B5 B10 1.772(5)
B6 B10 1.749(4)
B6 B11 1.745(5)
B7 B8 1.808(5)
B7 B11 1.774(5)
B7 B12 1.775(5)
B8 B9 1.767(5)
B8 B12 1.776(5)
B9 B10 1.772(5)
B9 B12 1.789(5)
B10 B11 1.774(5)
B10 B12 1.771(5)
B11 B12 1.776(5)
C31 C32 1.400(5)
C31 C35 1.407(4)
C32 C33 1.405(5)
C33 C34 1.413(5)
C34 C35 1.407(5)
C1' Co2' 2.020(3)
C1' B3' 1.711(4)
C1' B4' 1.692(4)
C1' B5' 1.714(4)
C1' B6' 1.741(4)
Co2' B3' 2.018(3)
Co2' B6' 2.043(3)
Co2' B7' 2.058(3)
Co2' B11' 2.071(3)
Co2' C21' 2.058(3)
Co2' C22' 2.037(3)
Co2' C23' 2.043(3)
Co2' C24' 2.064(3)
B3' B4' 1.800(4)
B3' B7' 1.806(4)
B3' C8' 1.721(4)
B4' B5' 1.752(5)
B4' C8' 1.710(4)
B4' B9' 1.765(5)
B5' B6' 1.786(4)
B5' B9' 1.761(5)
B5' B10' 1.764(5)
B6' B10' 1.771(5)
B6' B11' 1.792(5)
B7' C8' 1.768(4)
B7' B11' 1.782(5)
B7' B12' 1.777(5)
C8' B9' 1.740(4)
C8' B12' 1.754(4)
B9' B10' 1.767(5)
B9' B12' 1.773(5)
B10' B11' 1.788(5)
B10' B12' 1.779(5)
B11' B12' 1.763(4)
C21' C22' 1.426(5)
C22' C23' 1.420(5)
C23' C24' 1.404(4)

loop_
_geom_torsion_atom_site_label_1
_geom_torsion_atom_site_label_2
_geom_torsion_atom_site_label_3
_geom_torsion_atom_site_label_4
_geom_torsion
C1 C2 B6 B5 37.04(19)
C1 C2 B6 B10 99.6(2)
C1 C2 B6 B11 141.0(2)
C1 C2 B7 Co3 51.73(19)
C1 C2 B7 B8 -1.0(3)
C1 C2 B7 B11 -102.9(3)
C1 C2 B7 B12 -62.5(3)
C1 C2 B11 B6 -37.1(2)
C1 C2 B11 B7 106.4(3)
C1 C2 B11 B10 3.5(3)
C1 C2 B11 B12 65.8(3)
C1 B4 B5 B6 -35.8(2)
C1 B4 B5 B9 -136.3(3)
C1 B4 B5 B10 -98.6(2)
C1 B4 B8 Co3 -53.07(17)
C1 B4 B8 B7 -3.9(3)
C1 B4 B8 B9 97.2(2)
C1 B4 B8 B12 58.4(3)
C1 B4 B9 B5 37.7(2)
C1 B4 B9 B8 -101.9(2)
C1 B4 B9 B10 0.0(3)
C1 B4 B9 B12 -63.3(3)
C1 B5 B6 C2 -35.64(19)
C1 B5 B6 B10 -136.2(2)
C1 B5 B6 B11 -97.2(2)
C1 B5 B9 B4 -38.2(2)
C1 B5 B9 B8 -0.9(3)
C1 B5 B9 B10 99.8(2)
C1 B5 B9 B12 62.9(3)
C1 B5 B10 B6 38.8(2)
C1 B5 B10 B9 -100.0(2)
C1 B5 B10 B11 0.9(3)
C1 B5 B10 B12 -62.6(3)
C1 B6 B10 B5 -38.2(2)
C1 B6 B10 B9 -1.4(3)
C1 B6 B10 B11 98.8(2)
C1 B6 B10 B12 62.9(3)
C1 B6 B11 C2 32.77(19)
C1 B6 B11 B7 -0.7(3)
C1 B6 B11 B10 -100.6(2)
C1 B6 B11 B12 -64.8(3)
C1 C8' B9' B4' -110.4(3)
C1 C8' B9' B5' -148.9(2)
C1 C8' B9' B10' 148.4(2)
C1 C8' B9' B12' 108.7(3)
C1 C8' B12' B7' 110.0(3)
C1 C8' B12' B9' -107.3(3)
C1 C8' B12' B10' -146.5(2)
C1 C8' B12' B11' 150.3(2)
C2 C1 B4 Co3 -48.03(18)
C2 C1 B4 B5 102.6(2)
C2 C1 B4 B8 3.4(3)
C2 C1 B4 B9 64.8(3)
C2 C1 B5 B4 -100.7(2)
C2 C1 B5 B6 39.6(2)
C2 C1 B5 B9 -61.8(3)
C2 C1 B5 B10 1.2(3)
C2 C1 B6 B5 -136.8(2)
C2 C1 B6 B10 -97.9(2)
C2 C1 B6 B11 -34.1(2)
C2 C1 C8' B3' 40.6(4)
C2 C1 C8' B4' 115.5(3)
C2 C1 C8' B7' -33.3(4)
C2 C1 C8' B9' -173.5(2)
C2 C1 C8' B12' -103.6(3)
C2 B6 B10 B5 -96.6(2)
C2 B6 B10 B9 -59.8(3)
C2 B6 B10 B11 40.4(2)
C2 B6 B10 B12 4.5(3)
C2 B6 B11 B7 -33.5(2)
C2 B6 B11 B10 -133.3(2)
C2 B6 B11 B12 -97.6(2)
C2 B7 B8 Co3 52.44(16)
C2 B7 B8 B4 3.0(3)
C2 B7 B8 B9 -59.9(3)
C2 B7 B8 B12 -98.5(2)
C2 B7 B11 B6 33.6(2)
C2 B7 B11 B10 97.2(2)
C2 B7 B11 B12 133.6(3)
C2 B7 B12 B8 98.2(2)
C2 B7 B12 B9 60.0(3)
C2 B7 B12 B10 -3.2(3)
C2 B7 B12 B11 -39.6(2)
C2 B11 B12 B7 40.6(2)
C2 B11 B12 B8 2.2(3)
C2 B11 B12 B9 -60.5(3)
C2 B11 B12 B10 -98.9(2)
Co3 C1 C2 B6 -153.24(16)
Co3 C1 C2 B7 -49.45(18)
Co3 C1 C2 B11 -117.0(2)
Co3 C1 B4 B5 150.6(2)
Co3 C1 B4 B8 51.39(17)
Co3 C1 B4 B9 112.8(2)
Co3 C1 B5 B4 -30.4(2)
Co3 C1 B5 B6 109.9(2)
Co3 C1 B5 B9 8.5(3)
Co3 C1 B5 B10 71.6(2)
Co3 C1 B6 C2 27.82(17)
Co3 C1 B6 B5 -108.9(2)
Co3 C1 B6 B10 -70.0(3)
Co3 C1 B6 B11 -6.3(3)
Co3 C1 C8' B3' -35.3(3)
Co3 C1 C8' B4' 39.6(3)
Co3 C1 C8' B7' -109.1(2)
Co3 C1 C8' B9' 110.6(2)
Co3 C1 C8' B12' -179.46(18)
Co3 C2 B6 C1 -31.47(19)
Co3 C2 B6 B5 5.6(3)
Co3 C2 B6 B10 68.2(3)
Co3 C2 B6 B11 109.5(2)
Co3 C2 B7 B8 -52.77(17)
Co3 C2 B7 B11 -154.7(2)
Co3 C2 B7 B12 -114.3(2)
Co3 C2 B11 B6 -116.3(2)
Co3 C2 B11 B7 27.2(2)
Co3 C2 B11 B10 -75.8(3)
Co3 C2 B11 B12 -13.5(3)
Co3 B4 B5 C1 31.3(2)
Co3 B4 B5 B6 -4.6(3)
Co3 B4 B5 B9 -105.0(2)
Co3 B4 B5 B10 -67.3(3)
Co3 B4 B8 B7 49.14(17)
Co3 B4 B8 B9 150.3(2)
Co3 B4 B8 B12 111.4(2)
Co3 B4 B9 B5 109.6(2)
Co3 B4 B9 B8 -30.0(2)
Co3 B4 B9 B10 71.8(3)
Co3 B4 B9 B12 8.6(3)
Co3 B7 B8 B4 -49.46(17)
Co3 B7 B8 B9 -112.3(2)
Co3 B7 B8 B12 -150.9(2)
Co3 B7 B11 C2 -25.9(2)
Co3 B7 B11 B6 7.6(3)
Co3 B7 B11 B10 71.3(3)
Co3 B7 B11 B12 107.6(3)
Co3 B7 B12 B8 29.8(2)
Co3 B7 B12 B9 -8.4(3)
Co3 B7 B12 B10 -71.6(3)
Co3 B7 B12 B11 -108.0(2)
Co3 B8 B9 B4 30.1(2)
Co3 B8 B9 B5 -7.0(3)
Co3 B8 B9 B10 -71.3(3)
Co3 B8 B9 B12 -106.6(2)
Co3 B8 B12 B7 -29.0(2)
Co3 B8 B12 B9 107.8(2)
Co3 B8 B12 B10 72.5(3)
Co3 B8 B12 B11 8.8(3)
Co3 C31 C32 C33 -60.4(2)
Co3 C31 C35 C34 58.0(2)
Co3 C32 C33 C34 -61.9(2)
Co3 C33 C34 C35 -61.4(2)
Co3 C34 C35 C31 -57.6(2)
B4 C1 C2 Co3 47.98(17)
B4 C1 C2 B6 -105.3(2)
B4 C1 C2 B7 -1.5(3)
B4 C1 C2 B11 -69.0(3)
B4 C1 B5 B6 140.3(2)
B4 C1 B5 B9 38.9(2)
B4 C1 B5 B10 101.9(2)
B4 C1 B6 C2 99.3(2)
B4 C1 B6 B5 -37.4(2)
B4 C1 B6 B10 1.5(3)
B4 C1 B6 B11 65.2(3)
B4 C1 C8' B3' -112.6(3)
B4 C1 C8' B4' -37.7(4)
B4 C1 C8' B7' 173.6(2)
B4 C1 C8' B9' 33.3(4)
B4 C1 C8' B12' 103.2(3)
B4 B5 B6 C1 35.3(2)
B4 B5 B6 C2 -0.3(3)
B4 B5 B6 B10 -100.9(3)
B4 B5 B6 B11 -61.8(3)
B4 B5 B9 B8 37.3(2)
B4 B5 B9 B10 138.1(2)
B4 B5 B9 B12 101.2(3)
B4 B5 B10 B6 101.0(2)
B4 B5 B10 B9 -37.8(2)
B4 B5 B10 B11 63.1(3)
B4 B5 B10 B12 -0.4(3)
B4 B8 B9 B5 -37.1(2)
B4 B8 B9 B10 -101.4(2)
B4 B8 B9 B12 -136.7(2)
B4 B8 B12 B7 -98.3(2)
B4 B8 B12 B9 38.5(2)
B4 B8 B12 B10 3.3(3)
B4 B8 B12 B11 -60.5(3)
B4 B9 B10 B5 38.0(2)
B4 B9 B10 B6 0.9(3)
B4 B9 B10 B11 -61.8(3)
B4 B9 B10 B12 -100.6(3)
B4 B9 B12 B7 -0.2(3)
B4 B9 B12 B8 -39.3(2)
B4 B9 B12 B10 101.4(2)
B4 B9 B12 B11 62.9(3)
C25' C21' C22' Co2' 60.48(19)
C25' C21' C22' C23' 0.4(3)
B5 C1 C2 Co3 113.95(18)
B5 C1 C2 B6 -39.3(2)
B5 C1 C2 B7 64.5(3)
B5 C1 C2 B11 -3.0(3)
B5 C1 B4 Co3 -150.6(2)
B5 C1 B4 B8 -99.2(2)
B5 C1 B4 B9 -37.8(2)
B5 C1 B6 C2 136.8(2)
B5 C1 B6 B10 38.9(2)
B5 C1 B6 B11 102.6(2)
B5 C1 C8' B3' 175.3(2)
B5 C1 C8' B4' -109.8(3)
B5 C1 C8' B7' 101.4(3)
B5 C1 C8' B9' -38.8(3)
B5 C1 C8' B12' 31.1(3)
B5 B4 B8 Co3 -114.8(2)
B5 B4 B8 B7 -65.7(3)
B5 B4 B8 B9 35.4(2)
B5 B4 B8 B12 -3.4(3)
B5 B4 B9 B8 -139.6(2)
B5 B4 B9 B10 -37.8(2)
B5 B4 B9 B12 -101.0(3)
B5 B6 B10 B9 36.7(2)
B5 B6 B10 B11 137.0(2)
B5 B6 B10 B12 101.1(3)
B5 B6 B11 C2 94.6(2)
B5 B6 B11 B7 61.1(3)
B5 B6 B11 B10 -38.8(2)
B5 B6 B11 B12 -3.0(3)
B5 B9 B10 B6 -37.0(2)
B5 B9 B10 B11 -99.8(2)
B5 B9 B10 B12 -138.6(2)
B5 B9 B12 B7 -64.5(3)
B5 B9 B12 B8 -103.5(2)
B5 B9 B12 B10 37.2(2)
B5 B9 B12 B11 -1.4(3)
B5 B10 B11 C2 -2.5(3)
B5 B10 B11 B6 38.3(2)
B5 B10 B11 B7 -65.4(3)
B5 B10 B11 B12 -101.8(3)
B5 B10 B12 B7 63.2(3)
B5 B10 B12 B8 -1.8(3)
B5 B10 B12 B9 -37.0(2)
B5 B10 B12 B11 99.6(2)
B6 C1 C2 Co3 153.24(16)
B6 C1 C2 B7 103.8(2)
B6 C1 C2 B11 36.3(2)
B6 C1 B4 Co3 -113.7(2)
B6 C1 B4 B5 36.9(2)
B6 C1 B4 B8 -62.3(3)
B6 C1 B4 B9 -0.9(3)
B6 C1 B5 B4 -140.3(2)
B6 C1 B5 B9 -101.4(3)
B6 C1 B5 B10 -38.3(2)
B6 C1 C8' B3' 109.0(3)
B6 C1 C8' B4' -176.1(2)
B6 C1 C8' B7' 35.1(3)
B6 C1 C8' B9' -105.1(3)
B6 C1 C8' B12' -35.2(3)
B6 C2 B7 Co3 120.6(2)
B6 C2 B7 B8 67.8(3)
B6 C2 B7 B11 -34.1(2)
B6 C2 B7 B12 6.3(3)
B6 C2 B11 B7 143.5(2)
B6 C2 B11 B10 40.6(2)
B6 C2 B11 B12 102.8(3)
B6 B5 B9 B4 -101.6(2)
B6 B5 B9 B8 -64.3(3)
B6 B5 B9 B10 36.5(2)
B6 B5 B9 B12 -0.5(3)
B6 B5 B10 B9 -138.8(2)
B6 B5 B10 B11 -37.9(2)
B6 B5 B10 B12 -101.4(2)
B6 B10 B11 C2 -40.9(2)
B6 B10 B11 B7 -103.8(2)
B6 B10 B11 B12 -140.2(2)
B6 B10 B12 B7 -0.8(3)
B6 B10 B12 B8 -65.8(3)
B6 B10 B12 B9 -101.0(3)
B6 B10 B12 B11 35.6(2)
B6 B11 B12 B7 103.8(3)
B6 B11 B12 B8 65.4(3)
B6 B11 B12 B9 2.7(3)
B6 B11 B12 B10 -35.7(2)
B7 C2 B6 C1 -106.5(3)
B7 C2 B6 B5 -69.5(3)
B7 C2 B6 B10 -6.9(3)
B7 C2 B6 B11 34.5(2)
B7 C2 B11 B6 -143.5(2)
B7 C2 B11 B10 -102.9(2)
B7 C2 B11 B12 -40.6(2)
B7 B8 B9 B4 98.7(2)
B7 B8 B9 B5 61.6(3)
B7 B8 B9 B10 -2.7(3)
B7 B8 B9 B12 -38.1(2)
B7 B8 B12 B9 136.8(2)
B7 B8 B12 B10 101.6(2)
B7 B8 B12 B11 37.9(2)
B7 B11 B12 B8 -38.4(2)
B7 B11 B12 B9 -101.1(3)
B7 B11 B12 B10 -139.5(3)
B8 B4 B5 C1 100.9(2)
B8 B4 B5 B6 65.1(3)
B8 B4 B5 B9 -35.3(2)
B8 B4 B5 B10 2.3(3)
B8 B4 B9 B5 139.6(2)
B8 B4 B9 B10 101.9(3)
B8 B4 B9 B12 38.6(2)
B8 B7 B11 C2 -96.3(2)
B8 B7 B11 B6 -62.7(3)
B8 B7 B11 B10 1.0(3)
B8 B7 B11 B12 37.3(2)
B8 B7 B12 B9 -38.2(2)
B8 B7 B12 B10 -101.4(3)
B8 B7 B12 B11 -137.8(3)
B8 B9 B10 B5 103.1(2)
B8 B9 B10 B6 66.1(3)
B8 B9 B10 B11 3.3(3)
B8 B9 B10 B12 -35.4(2)
B8 B9 B12 B7 39.0(2)
B8 B9 B12 B10 140.7(2)
B8 B9 B12 B11 102.1(2)
B9 B4 B5 C1 136.3(2)
B9 B4 B5 B6 100.4(3)
B9 B4 B5 B10 37.7(2)
B9 B4 B8 Co3 -150.3(2)
B9 B4 B8 B7 -101.1(2)
B9 B4 B8 B12 -38.8(2)
B9 B5 B6 C1 99.3(2)
B9 B5 B6 C2 63.7(3)
B9 B5 B6 B10 -36.9(2)
B9 B5 B6 B11 2.1(3)
B9 B5 B10 B6 138.8(2)
B9 B5 B10 B11 100.9(2)
B9 B5 B10 B12 37.4(2)
B9 B8 B12 B7 -136.8(2)
B9 B8 B12 B10 -35.3(2)
B9 B8 B12 B11 -99.0(3)
B9 B10 B11 C2 60.3(3)
B9 B10 B11 B6 101.1(2)
B9 B10 B11 B7 -2.6(3)
B9 B10 B11 B12 -39.0(2)
B9 B10 B12 B7 100.1(3)
B9 B10 B12 B8 35.1(2)
B9 B10 B12 B11 136.5(2)
B10 B5 B6 C1 136.2(2)
B10 B5 B6 C2 100.6(2)
B10 B5 B6 B11 39.0(2)
B10 B5 B9 B4 -138.1(2)
B10 B5 B9 B8 -100.7(3)
B10 B5 B9 B12 -36.9(2)
B10 B6 B11 C2 133.3(2)
B10 B6 B11 B7 99.9(3)
B10 B6 B11 B12 35.8(2)
B10 B9 B12 B7 -101.6(2)
B10 B9 B12 B8 -140.7(2)
B10 B9 B12 B11 -38.5(2)
B10 B11 B12 B7 139.5(3)
B10 B11 B12 B8 101.1(3)
B10 B11 B12 B9 38.4(2)
B11 C2 B6 C1 -141.0(2)
B11 C2 B6 B5 -103.9(2)
B11 C2 B6 B10 -41.3(2)
B11 C2 B7 Co3 154.7(2)
B11 C2 B7 B8 101.9(2)
B11 C2 B7 B12 40.4(2)
B11 B6 B10 B5 -137.0(2)
B11 B6 B10 B9 -100.2(3)
B11 B6 B10 B12 -35.9(2)
B11 B7 B8 Co3 113.4(2)
B11 B7 B8 B4 63.9(3)
B11 B7 B8 B9 1.1(3)
B11 B7 B8 B12 -37.6(2)
B11 B7 B12 B8 137.8(3)
B11 B7 B12 B9 99.6(3)
B11 B7 B12 B10 36.4(2)
B11 B10 B12 B7 -36.4(2)
B11 B10 B12 B8 -101.4(2)
B11 B10 B12 B9 -136.5(2)
B12 B7 B8 Co3 150.9(2)
B12 B7 B8 B4 101.5(2)
B12 B7 B8 B9 38.6(2)
B12 B7 B11 C2 -133.6(3)
B12 B7 B11 B6 -100.0(3)
B12 B7 B11 B10 -36.3(2)
B12 B8 B9 B4 136.7(2)
B12 B8 B9 B5 99.7(3)
B12 B8 B9 B10 35.3(2)
B12 B9 B10 B5 138.6(2)
B12 B9 B10 B6 101.5(3)
B12 B9 B10 B11 38.8(2)
B12 B10 B11 C2 99.3(2)
B12 B10 B11 B6 140.2(2)
B12 B10 B11 B7 36.4(2)
C31 C32 C33 Co3 61.2(2)
C31 C32 C33 C34 -0.7(4)
C32 C31 C35 Co3 -60.2(2)
C32 C31 C35 C34 -2.1(3)
C32 C33 C34 Co3 60.8(2)
C32 C33 C34 C35 -0.6(3)
C33 C34 C35 Co3 59.3(2)
C33 C34 C35 C31 1.7(3)
C35 C31 C32 Co3 62.2(2)
C35 C31 C32 C33 1.8(3)
C1' B3' B4' B5' -34.6(2)
C1' B3' B4' C8' -133.8(2)
C1' B3' B4' B9' -98.2(2)
C1' B3' B7' Co2' -51.18(16)
C1' B3' B7' C8' 94.8(2)
C1' B3' B7' B11' -2.5(3)
C1' B3' B7' B12' 59.8(2)
C1' B3' C8' C1 148.2(2)
C1' B3' C8' B4' 38.55(19)
C1' B3' C8' B7' -102.2(2)
C1' B3' C8' B9' 1.0(3)
C1' B3' C8' B12' -65.4(3)
C1' B4' B5' B6' -34.4(2)
C1' B4' B5' B9' -135.1(2)
C1' B4' B5' B10' -97.8(2)
C1' B4' C8' C1 -152.0(2)
C1' B4' C8' B3' -39.3(2)
C1' B4' C8' B7' -1.5(3)
C1' B4' C8' B9' 101.0(2)
C1' B4' C8' B12' 64.7(3)
C1' B4' B9' B5' 39.4(2)
C1' B4' B9' C8' -96.6(2)
C1' B4' B9' B10' 2.2(3)
C1' B4' B9' B12' -61.5(3)
C1' B5' B6' Co2' -27.5(2)
C1' B5' B6' B10' -135.2(2)
C1' B5' B6' B11' -97.9(2)
C1' B5' B9' B4' -38.61(19)
C1' B5' B9' C8' -0.7(3)
C1' B5' B9' B10' 99.9(2)
C1' B5' B9' B12' 62.0(3)
C1' B5' B10' B6' 39.2(2)
C1' B5' B10' B9' -98.8(2)
C1' B5' B10' B11' 1.5(3)
C1' B5' B10' B12' -61.2(3)
C1' B6' B10' B5' -38.2(2)
C1' B6' B10' B9' -0.7(3)
C1' B6' B10' B11' 100.1(2)
C1' B6' B10' B12' 62.7(3)
C1' B6' B11' Co2' 50.55(17)
C1' B6' B11' B7' 3.3(3)
C1' B6' B11' B10' -98.0(2)
C1' B6' B11' B12' -60.2(3)
Co2' C25' C21' C22' -59.2(2)
Co2' C25' C24' C23' 59.15(19)
Co2' C1' B3' B4' 152.01(19)
Co2' C1' B3' B7' 51.09(16)
Co2' C1' B3' C8' 113.22(18)
Co2' C1' B4' B3' -30.1(2)
Co2' C1' B4' B5' 111.2(2)
Co2' C1' B4' C8' 9.3(3)
Co2' C1' B4' B9' 71.6(3)
Co2' C1' B5' B4' -112.3(2)
Co2' C1' B5' B6' 29.3(2)
Co2' C1' B5' B9' -72.8(2)
Co2' C1' B5' B10' -10.1(3)
Co2' C1' B6' B5' -152.6(2)
Co2' C1' B6' B10' -113.8(2)
Co2' C1' B6' B11' -51.16(17)
Co2' B3' B4' C1' 28.42(19)
Co2' B3' B4' B5' -6.2(3)
Co2' B3' B4' C8' -105.4(2)
Co2' B3' B4' B9' -69.8(3)
Co2' B3' B7' C8' 146.00(19)
Co2' B3' B7' B11' 48.67(17)
Co2' B3' B7' B12' 111.0(2)
Co2' B3' C8' C1 -143.8(2)
Co2' B3' C8' B4' 106.5(2)
Co2' B3' C8' B7' -34.28(19)
Co2' B3' C8' B9' 68.9(3)
Co2' B3' C8' B12' 2.5(3)
Co2' B6' B10' B5' -106.1(2)
Co2' B6' B10' B9' -68.6(3)
Co2' B6' B10' B11' 32.2(2)
Co2' B6' B10' B12' -5.2(3)
Co2' B6' B11' B7' -47.27(17)
Co2' B6' B11' B10' -148.52(19)
Co2' B6' B11' B12' -110.7(2)
Co2' B7' C8' C1 144.6(2)
Co2' B7' C8' B3' 32.33(18)
Co2' B7' C8' B4' -5.8(3)
Co2' B7' C8' B9' -73.1(3)
Co2' B7' C8' B12' -107.9(2)
Co2' B7' B11' B6' 46.90(17)
Co2' B7' B11' B10' 109.7(2)
Co2' B7' B11' B12' 146.8(2)
Co2' B7' B12' C8' 101.3(2)
Co2' B7' B12' B9' 67.7(2)
Co2' B7' B12' B10' 4.1(3)
Co2' B7' B12' B11' -33.34(19)
Co2' B11' B12' B7' 33.1(2)
Co2' B11' B12' C8' -6.9(3)
Co2' B11' B12' B9' -69.2(3)
Co2' B11' B12' B10' -105.6(2)
Co2' C21' C22' C23' -60.1(2)
Co2' C22' C23' C24' -60.62(19)
Co2' C23' C24' C25' -59.80(19)
B3' C1' B4' B5' 141.2(2)
B3' C1' B4' C8' 39.3(2)
B3' C1' B4' B9' 101.7(2)
B3' C1' B5' B4' -38.0(2)
B3' C1' B5' B6' 103.5(2)
B3' C1' B5' B9' 1.5(3)
B3' C1' B5' B10' 64.2(3)
B3' C1' B6' Co2' 46.05(18)
B3' C1' B6' B5' -106.6(2)
B3' C1' B6' B10' -67.7(3)
B3' C1' B6' B11' -5.1(3)
B3' B4' B5' C1' 34.2(2)
B3' B4' B5' B6' -0.2(3)
B3' B4' B5' B9' -100.9(2)
B3' B4' B5' B10' -63.6(3)
B3' B4' C8' C1 -112.7(3)
B3' B4' C8' B7' 37.8(2)
B3' B4' C8' B9' 140.3(2)
B3' B4' C8' B12' 104.0(2)
B3' B4' B9' B5' 100.9(2)
B3' B4' B9' C8' -35.02(19)
B3' B4' B9' B10' 63.8(3)
B3' B4' B9' B12' 0.0(3)
B3' B7' C8' C1 112.3(3)
B3' B7' C8' B4' -38.1(2)
B3' B7' C8' B9' -105.4(2)
B3' B7' C8' B12' -140.2(2)
B3' B7' B11' Co2' -47.42(16)
B3' B7' B11' B6' -0.5(3)
B3' B7' B11' B10' 62.3(3)
B3' B7' B11' B12' 99.4(2)
B3' B7' B12' C8' 34.29(19)
B3' B7' B12' B9' 0.8(3)
B3' B7' B12' B10' -62.8(3)
B3' B7' B12' B11' -100.3(2)
B3' C8' B9' B4' 38.3(2)
B3' C8' B9' B5' -0.2(3)
B3' C8' B9' B10' -62.8(3)
B3' C8' B9' B12' -102.6(2)
B3' C8' B12' B7' -37.5(2)
B3' C8' B12' B9' 105.2(2)
B3' C8' B12' B10' 66.0(3)
B3' C8' B12' B11' 2.7(3)
B4' C1' B3' Co2' -152.01(19)
B4' C1' B3' B7' -100.9(2)
B4' C1' B3' C8' -38.79(19)
B4' C1' B5' B6' 141.6(2)
B4' C1' B5' B9' 39.5(2)
B4' C1' B5' B10' 102.2(2)
B4' C1' B6' Co2' 116.0(2)
B4' C1' B6' B5' -36.6(2)
B4' C1' B6' B10' 2.2(3)
B4' C1' B6' B11' 64.8(3)
B4' B3' B7' Co2' -111.72(19)
B4' B3' B7' C8' 34.29(19)
B4' B3' B7' B11' -63.0(2)
B4' B3' B7' B12' -0.8(3)
B4' B3' C8' C1 109.7(3)
B4' B3' C8' B7' -140.8(2)
B4' B3' C8' B9' -37.6(2)
B4' B3' C8' B12' -104.0(2)
B4' B5' B6' C1' 33.9(2)
B4' B5' B6' Co2' 6.4(3)
B4' B5' B6' B10' -101.3(3)
B4' B5' B6' B11' -64.0(3)
B4' B5' B9' C8' 37.9(2)
B4' B5' B9' B10' 138.5(2)
B4' B5' B9' B12' 100.6(2)
B4' B5' B10' B6' 100.7(2)
B4' B5' B10' B9' -37.4(2)
B4' B5' B10' B11' 62.9(3)
B4' B5' B10' B12' 0.2(3)
B4' C8' B9' B5' -38.5(2)
B4' C8' B9' B10' -101.1(2)
B4' C8' B9' B12' -140.9(2)
B4' C8' B12' B7' -106.1(2)
B4' C8' B12' B9' 36.5(2)
B4' C8' B12' B10' -2.6(3)
B4' C8' B12' B11' -65.9(3)
B4' B9' B10' B5' 36.9(2)
B4' B9' B10' B6' -0.9(3)
B4' B9' B10' B11' -65.0(3)
B4' B9' B10' B12' -101.0(2)
B4' B9' B12' B7' -0.5(3)
B4' B9' B12' C8' -34.38(19)
B4' B9' B12' B10' 100.7(2)
B4' B9' B12' B11' 64.0(3)
B5' C1' B3' Co2' -114.7(2)
B5' C1' B3' B4' 37.3(2)
B5' C1' B3' B7' -63.6(3)
B5' C1' B3' C8' -1.5(3)
B5' C1' B4' B3' -141.2(2)
B5' C1' B4' C8' -101.9(2)
B5' C1' B4' B9' -39.6(2)
B5' C1' B6' Co2' 152.63(19)
B5' C1' B6' B10' 38.8(2)
B5' C1' B6' B11' 101.5(2)
B5' B4' C8' C1 146.1(2)
B5' B4' C8' B3' -101.2(2)
B5' B4' C8' B7' -63.5(3)
B5' B4' C8' B9' 39.1(2)
B5' B4' C8' B12' 2.8(3)
B5' B4' B9' C8' -135.9(2)
B5' B4' B9' B10' -37.1(2)
B5' B4' B9' B12' -100.9(2)
B5' B6' B10' B9' 37.5(2)
B5' B6' B10' B11' 138.3(2)
B5' B6' B10' B12' 100.9(2)
B5' B6' B11' Co2' 111.5(2)
B5' B6' B11' B7' 64.2(3)
B5' B6' B11' B10' -37.0(2)
B5' B6' B11' B12' 0.8(3)
B5' B9' B10' B6' -37.9(2)
B5' B9' B10' B11' -101.9(2)
B5' B9' B10' B12' -137.9(2)
B5' B9' B12' B7' -63.5(3)
B5' B9' B12' C8' -97.4(2)
B5' B9' B12' B10' 37.7(2)
B5' B9' B12' B11' 0.9(3)
B5' B10' B11' Co2' 6.8(3)
B5' B10' B11' B6' 37.8(2)
B5' B10' B11' B7' -62.6(3)
B5' B10' B11' B12' -99.8(2)
B5' B10' B12' B7' 64.5(3)
B5' B10' B12' C8' 1.4(3)
B5' B10' B12' B9' -37.5(2)
B5' B10' B12' B11' 101.9(2)
B6' C1' B3' Co2' -46.28(18)
B6' C1' B3' B4' 105.7(2)
B6' C1' B3' B7' 4.8(3)
B6' C1' B3' C8' 66.9(2)
B6' C1' B4' B3' -104.5(3)
B6' C1' B4' B5' 36.7(2)
B6' C1' B4' C8' -65.2(3)
B6' C1' B4' B9' -2.8(3)
B6' C1' B5' B4' -141.6(2)
B6' C1' B5' B9' -102.1(2)
B6' C1' B5' B10' -39.3(2)
B6' B5' B9' B4' -101.1(2)
B6' B5' B9' C8' -63.2(3)
B6' B5' B9' B10' 37.4(2)
B6' B5' B9' B12' -0.4(3)
B6' B5' B10' B9' -138.0(2)
B6' B5' B10' B11' -37.7(2)
B6' B5' B10' B12' -100.5(2)
B6' B10' B11' Co2' -31.07(19)
B6' B10' B11' B7' -100.5(2)
B6' B10' B11' B12' -137.6(2)
B6' B10' B12' B7' 0.5(3)
B6' B10' B12' C8' -62.6(3)
B6' B10' B12' B9' -101.5(2)
B6' B10' B12' B11' 38.0(2)
B6' B11' B12' B7' 101.3(2)
B6' B11' B12' C8' 61.3(3)
B6' B11' B12' B9' -1.0(3)
B6' B11' B12' B10' -37.4(2)
B7' B3' B4' C1' 98.7(2)
B7' B3' B4' B5' 64.0(3)
B7' B3' B4' C8' -35.14(19)
B7' B3' B4' B9' 0.5(3)
B7' B3' C8' C1 -109.5(3)
B7' B3' C8' B4' 140.8(2)
B7' B3' C8' B9' 103.2(2)
B7' B3' C8' B12' 36.8(2)
B7' C8' B9' B4' 106.3(2)
B7' C8' B9' B5' 67.8(3)
B7' C8' B9' B10' 5.2(3)
B7' C8' B9' B12' -34.6(2)
B7' C8' B12' B9' 142.7(2)
B7' C8' B12' B10' 103.5(2)
B7' C8' B12' B11' 40.2(2)
B7' B11' B12' C8' -40.0(2)
B7' B11' B12' B9' -102.4(2)
B7' B11' B12' B10' -138.7(2)
C8' C1 C2 Co3 -109.4(2)
C8' C1 C2 B6 97.4(3)
C8' C1 C2 B7 -158.8(2)
C8' C1 C2 B11 133.7(2)
C8' C1 B4 Co3 108.2(3)
C8' C1 B4 B5 -101.2(3)
C8' C1 B4 B8 159.6(2)
C8' C1 B4 B9 -138.9(3)
C8' C1 B5 B4 119.0(3)
C8' C1 B5 B6 -100.7(2)
C8' C1 B5 B9 157.9(2)
C8' C1 B5 B10 -139.1(2)
C8' C1 B6 C2 -116.1(2)
C8' C1 B6 B5 107.1(2)
C8' C1 B6 B10 146.0(2)
C8' C1 B6 B11 -150.2(2)
C8' B3' B4' C1' 133.8(2)
C8' B3' B4' B5' 99.2(2)
C8' B3' B4' B9' 35.6(2)
C8' B3' B7' Co2' -146.00(19)
C8' B3' B7' B11' -97.3(2)
C8' B3' B7' B12' -35.0(2)
C8' B4' B5' C1' 96.0(2)
C8' B4' B5' B6' 61.6(3)
C8' B4' B5' B9' -39.1(2)
C8' B4' B5' B10' -1.8(3)
C8' B4' B9' B5' 135.9(2)
C8' B4' B9' B10' 98.8(2)
C8' B4' B9' B12' 35.01(19)
C8' B7' B11' Co2' -107.50(19)
C8' B7' B11' B6' -60.6(3)
C8' B7' B11' B10' 2.2(3)
C8' B7' B11' B12' 39.4(2)
C8' B7' B12' B9' -33.5(2)
C8' B7' B12' B10' -97.1(2)
C8' B7' B12' B11' -134.6(2)
C8' B9' B10' B5' 98.3(2)
C8' B9' B10' B6' 60.4(3)
C8' B9' B10' B11' -3.6(3)
C8' B9' B10' B12' -39.6(2)
C8' B9' B12' B7' 33.9(2)
C8' B9' B12' B10' 135.1(2)
C8' B9' B12' B11' 98.3(2)
B9' B4' B5' C1' 135.1(2)
B9' B4' B5' B6' 100.7(3)
B9' B4' B5' B10' 37.3(2)
B9' B4' C8' C1 107.0(3)
B9' B4' C8' B3' -140.3(2)
B9' B4' C8' B7' -102.6(2)
B9' B4' C8' B12' -36.3(2)
B9' B5' B6' C1' 97.6(2)
B9' B5' B6' Co2' 70.2(3)
B9' B5' B6' B10' -37.5(2)
B9' B5' B6' B11' -0.2(3)
B9' B5' B10' B6' 138.0(2)
B9' B5' B10' B11' 100.3(2)
B9' B5' B10' B12' 37.6(2)
B9' C8' B12' B7' -142.7(2)
B9' C8' B12' B10' -39.2(2)
B9' C8' B12' B11' -102.5(2)
B9' B10' B11' Co2' 70.2(3)
B9' B10' B11' B6' 101.3(2)
B9' B10' B11' B7' 0.8(3)
B9' B10' B11' B12' -36.3(2)
B9' B10' B12' B7' 102.0(2)
B9' B10' B12' C8' 38.9(2)
B9' B10' B12' B11' 139.4(2)
B10' B5' B6' C1' 135.2(2)
B10' B5' B6' Co2' 107.7(2)
B10' B5' B6' B11' 37.3(2)
B10' B5' B9' B4' -138.5(2)
B10' B5' B9' C8' -100.6(2)
B10' B5' B9' B12' -37.8(2)
B10' B6' B11' Co2' 148.52(19)
B10' B6' B11' B7' 101.2(2)
B10' B6' B11' B12' 37.8(2)
B10' B9' B12' B7' -101.2(2)
B10' B9' B12' C8' -135.1(2)
B10' B9' B12' B11' -36.8(2)
B10' B11' B12' B7' 138.7(2)
B10' B11' B12' C8' 98.7(2)
B10' B11' B12' B9' 36.4(2)
B11' B6' B10' B5' -138.3(2)
B11' B6' B10' B9' -100.8(3)
B11' B6' B10' B12' -37.4(2)
B11' B7' C8' C1 -146.9(2)
B11' B7' C8' B3' 100.8(2)
B11' B7' C8' B4' 62.7(3)
B11' B7' C8' B9' -4.6(3)
B11' B7' C8' B12' -39.4(2)
B11' B7' B12' C8' 134.6(2)
B11' B7' B12' B9' 101.1(2)
B11' B7' B12' B10' 37.5(2)
B11' B10' B12' B7' -37.4(2)
B11' B10' B12' C8' -100.5(2)
B11' B10' B12' B9' -139.4(2)
B12' B7' C8' C1 -107.5(3)
B12' B7' C8' B3' 140.2(2)
B12' B7' C8' B4' 102.1(2)
B12' B7' C8' B9' 34.8(2)
B12' B7' B11' Co2' -146.8(2)
B12' B7' B11' B6' -99.9(2)
B12' B7' B11' B10' -37.1(2)
B12' C8' B9' B4' 140.9(2)
B12' C8' B9' B5' 102.4(2)
B12' C8' B9' B10' 39.8(2)
B12' B9' B10' B5' 137.9(2)
B12' B9' B10' B6' 100.0(3)
B12' B9' B10' B11' 36.0(2)
B12' B10' B11' Co2' 106.5(2)
B12' B10' B11' B6' 137.6(2)
B12' B10' B11' B7' 37.1(2)
C21' C25' C24' Co2' -58.8(2)
C21' C25' C24' C23' 0.3(3)
C21' C22' C23' Co2' 60.41(19)
C21' C22' C23' C24' -0.2(3)
C22' C23' C24' C25' -0.1(3)
C22' C23' C24' Co2' 59.75(19)
C24' C25' C21' Co2' 58.8(2)
C24' C25' C21' C22' -0.4(3)

loop_
_twin_individual_id
_twin_individual_mass_fraction_refined
1 0.8267(7)
2 0.1733(7)
